data_7106246
loop_
_publ_author_name
'Littlefield, Benjamin T. R.'
'Welle, Mark T.'

_publ_section_title
;
 Berylloarsenates -- new frameworks, building units and an unusual zeotype
;
_journal_name_full
;
 Chemical Communications (Cambridge, United Kingdom)
;
_journal_coden_ASTM CHCOFS
_journal_page_first 4769
_journal_page_last 4771
_journal_paper_doi 10.1039/c1cc00118c
_journal_volume 47
_journal_year 2011
_chemical_formula_sum 'C0.5 H0.5 As0.95 Be1.05 N0.16 O4.78'
_chemical_formula_weight 165.79
_space_group_IT_number 133
_symmetry_cell_setting tetragonal
_symmetry_space_group_name_Hall '-P 4ac 2b'
_symmetry_space_group_name_H-M 'P 42/n b c :2'
_atom_sites_solution_hydrogens geom
_atom_sites_solution_primary direct
_atom_sites_solution_secondary difmap
_audit_creation_method SHELXL-97
_audit_update_record
;
2010-12-06 # Formatted by publCIF
;
_cell_angle_alpha 90.00
_cell_angle_beta 90.00
_cell_angle_gamma 90.00
_cell_formula_units_Z 32
_cell_length_a 16.9831(5)
_cell_length_b 16.9831(5)
_cell_length_c 12.7839(6)
_cell_measurement_reflns_used 29748
_cell_measurement_temperature 120(2)
_cell_measurement_theta_max 27.48
_cell_measurement_theta_min 2.91
_cell_volume 3687.2(2)
_computing_cell_refinement 'DENZO (Otwinowski & Minor, 1997)'
_computing_data_collection 'COLLECT (Hooft, R.W.W., 1998)'
_computing_data_reduction 'DENZO (Otwinowski & Minor, 1997)'
_computing_structure_refinement 'SHELXL-97 (Sheldrick, 2008)'
_diffrn_ambient_temperature 120(2)
_diffrn_detector_area_resol_mean '4096x4096pixels / 62x62mm'
_diffrn_measured_fraction_theta_full 0.998
_diffrn_measured_fraction_theta_max 0.998
_diffrn_measurement_device_type 'Bruker-Nonius APEX II CCD camera'
_diffrn_measurement_method '\f & \w scans'
_diffrn_radiation_monochromator '10cm confocal mirrors'
_diffrn_radiation_source 'Bruker-Nonius FR591 rotating anode'
_diffrn_radiation_type MoK\a
_diffrn_radiation_wavelength 0.71073
_diffrn_reflns_av_R_equivalents 0.2004
_diffrn_reflns_av_sigmaI/netI 0.0913
_diffrn_reflns_limit_h_max 19
_diffrn_reflns_limit_h_min -20
_diffrn_reflns_limit_k_max 22
_diffrn_reflns_limit_k_min -22
_diffrn_reflns_limit_l_max 16
_diffrn_reflns_limit_l_min -16
_diffrn_reflns_number 23354
_diffrn_reflns_theta_full 27.51
_diffrn_reflns_theta_max 27.51
_diffrn_reflns_theta_min 3.39
_diffrn_standards_interval_count 12103
_diffrn_standards_number 4411
_exptl_absorpt_coefficient_mu 6.912
_exptl_absorpt_correction_type none
_exptl_crystal_colour colourless
_exptl_crystal_density_diffrn 2.389
_exptl_crystal_density_method 'not measured'
_exptl_crystal_description needle
_exptl_crystal_F_000 2508
_exptl_crystal_size_max 0.01
_exptl_crystal_size_mid 0.01
_exptl_crystal_size_min 0.01
_refine_diff_density_max 1.822
_refine_diff_density_min -1.279
_refine_diff_density_rms 0.283
_refine_ls_extinction_method none
_refine_ls_goodness_of_fit_ref 1.099
_refine_ls_hydrogen_treatment mixed
_refine_ls_matrix_type full
_refine_ls_number_parameters 156
_refine_ls_number_reflns 2125
_refine_ls_number_restraints 0
_refine_ls_restrained_S_all 1.099
_refine_ls_R_factor_all 0.1499
_refine_ls_R_factor_gt 0.0804
_refine_ls_shift/su_max 2.989
_refine_ls_shift/su_mean 0.096
_refine_ls_structure_factor_coef Fsqd
_refine_ls_weighting_details 'calc w=1/[\s^2^(Fo^2^)+(0.0801P)^2^+119.8929P] where P=(Fo^2^+2Fc^2^)/3'
_refine_ls_weighting_scheme calc
_refine_ls_wR_factor_gt 0.1798
_refine_ls_wR_factor_ref 0.2226
_reflns_number_gt 1293
_reflns_number_total 2125
_reflns_threshold_expression >2\s(I)
_cod_data_source_file c1cc00118c.txt
_cod_data_source_block BAF845
_cod_original_sg_symbol_H-M P42/nbc
_cod_original_formula_sum 'C0.50 H0.50 As0.95 Be1.05 N0.16 O4.78'
_cod_database_code 7106246

loop_
_symmetry_equiv_pos_as_xyz
'x, y, z'
'-x+1/2, -y+1/2, z'
'-y+1/2, x, z+1/2'
'y, -x+1/2, z+1/2'
'-x+1/2, y, -z'
'x, -y+1/2, -z'
'y, x, -z+1/2'
'-y+1/2, -x+1/2, -z+1/2'
'-x, -y, -z'
'x-1/2, y-1/2, -z'
'y-1/2, -x, -z-1/2'
'-y, x-1/2, -z-1/2'
'x-1/2, -y, z'
'-x, y-1/2, z'
'-y, -x, z-1/2'
'y-1/2, x-1/2, z-1/2'

loop_
_atom_site_label
_atom_site_type_symbol
_atom_site_fract_x
_atom_site_fract_y
_atom_site_fract_z
_atom_site_U_iso_or_equiv
_atom_site_adp_type
_atom_site_occupancy
_atom_site_symmetry_multiplicity
_atom_site_calc_flag
_atom_site_refinement_flags
_atom_site_disorder_assembly
_atom_site_disorder_group
O8 O 0.1364(5) 0.0006(5) 0.2041(6) 0.016(2) Uani 1 1 d . . .
O5 O 0.1511(5) 0.1028(5) 0.3681(7) 0.017(2) Uani 1 1 d . . .
O4 O 0.1384(5) 0.0055(5) -0.2013(6) 0.015(2) Uani 1 1 d . . .
O7 O 0.1468(5) 0.0302(5) -0.0020(7) 0.0157(19) Uani 1 1 d . . .
O6 O 0.2508(5) 0.1060(4) 0.1314(7) 0.0155(18) Uani 1 1 d . . .
O9 O 0.0989(6) -0.0462(6) 0.3889(8) 0.021(2) Uani 1 1 d . . .
O12 O 0.2500 0.2500 0.2500 0.019(6) Uani 0.90(7) 4 d SP . .
O2 O 0.2482(5) -0.0184(5) 0.3530(6) 0.0163(18) Uani 1 1 d . . .
O1 O 0.4010(5) -0.0438(5) 0.3950(7) 0.019(2) Uani 1 1 d . . .
O3 O 0.1080(5) 0.1532(5) -0.1288(7) 0.021(2) Uani 1 1 d . . .
Be4 Be 0.1615(3) 0.0159(3) 0.3279(4) 0.0113(17) Uani 0.835(7) 1 d P . .
As4 As 0.1615(3) 0.0159(3) 0.3279(4) 0.0113(17) Uani 0.165(7) 1 d P . .
Be3 Be 0.1596(3) 0.0720(3) -0.1145(4) 0.0110(18) Uani 0.839(7) 1 d P . .
As3 As 0.1596(3) 0.0720(3) -0.1145(4) 0.0110(18) Uani 0.161(7) 1 d P . .
O13 O 0.2500 0.180(3) 0.5000 0.101(18) Uani 0.67(6) 2 d SP . .
N1 N 0.244(5) 0.826(2) 0.47(2) 0.19(12) Uani 0.33(5) 1 d P . .
C1 C 0.1810(16) 0.7892(17) 0.504(11) 0.69(11) Uani 1.00(12) 1 d . . .
H1 H 0.093(8) -0.042(8) 0.439(11) 0.00(4) Uiso 1 1 d . . .
As1 As 0.15861(9) 0.07114(9) 0.11481(11) 0.0096(5) Uani 0.787(12) 1 d P . .
Be1 Be 0.15861(9) 0.07114(9) 0.11481(11) 0.0096(5) Uani 0.213(12) 1 d P . .
As2 As 0.33699(9) 0.01739(9) 0.32793(11) 0.0100(5) Uani 0.784(12) 1 d P . .
Be2 Be 0.33699(9) 0.01739(9) 0.32793(11) 0.0100(5) Uani 0.216(12) 1 d P . .

loop_
_atom_site_aniso_label
_atom_site_aniso_U_11
_atom_site_aniso_U_22
_atom_site_aniso_U_33
_atom_site_aniso_U_23
_atom_site_aniso_U_13
_atom_site_aniso_U_12
O8 0.016(4) 0.019(5) 0.013(4) 0.000(4) 0.001(3) -0.007(4)
O5 0.014(5) 0.014(4) 0.021(4) -0.007(4) -0.010(4) 0.003(4)
O4 0.014(4) 0.022(5) 0.009(4) 0.004(4) 0.004(3) 0.000(4)
O7 0.020(4) 0.020(4) 0.007(3) -0.006(4) -0.002(4) -0.005(3)
O6 0.006(3) 0.013(4) 0.028(4) -0.010(4) -0.007(4) -0.001(4)
O9 0.026(6) 0.026(6) 0.012(5) -0.002(4) -0.004(5) -0.008(4)
O12 0.020(8) 0.020(8) 0.017(10) 0.000 0.000 -0.001(10)
O2 0.015(4) 0.017(4) 0.017(4) 0.006(3) 0.000(4) 0.002(4)
O1 0.025(5) 0.023(5) 0.009(4) 0.008(4) -0.003(4) 0.008(4)
O3 0.018(4) 0.019(5) 0.026(5) 0.010(4) 0.000(4) 0.006(4)
Be4 0.011(3) 0.010(3) 0.013(3) 0.000(2) 0.000(2) 0.002(2)
As4 0.011(3) 0.010(3) 0.013(3) 0.000(2) 0.000(2) 0.002(2)
Be3 0.010(3) 0.010(3) 0.013(3) 0.001(2) -0.002(2) 0.002(2)
As3 0.010(3) 0.010(3) 0.013(3) 0.001(2) -0.002(2) 0.002(2)
O13 0.005(12) 0.26(5) 0.035(15) 0.000 0.023(12) 0.000
N1 0.03(4) 0.00(2) 0.5(3) 0.06(9) 0.02(8) 0.04(3)
C1 0.026(16) 0.048(18) 2.0(3) 0.13(7) 0.12(6) -0.008(13)
As1 0.0090(8) 0.0119(8) 0.0080(7) -0.0001(6) -0.0005(6) -0.0016(6)
Be1 0.0090(8) 0.0119(8) 0.0080(7) -0.0001(6) -0.0005(6) -0.0016(6)
As2 0.0108(8) 0.0106(8) 0.0084(7) 0.0010(6) -0.0001(6) -0.0004(6)
Be2 0.0108(8) 0.0106(8) 0.0084(7) 0.0010(6) -0.0001(6) -0.0004(6)

loop_
_atom_type_symbol
_atom_type_description
_atom_type_scat_dispersion_real
_atom_type_scat_dispersion_imag
_atom_type_scat_source
Be Be 0.0005 0.0002 'International Tables Vol C Tables 4.2.6.8 and 6.1.1.4'
O O 0.0106 0.0060 'International Tables Vol C Tables 4.2.6.8 and 6.1.1.4'
As As 0.0499 2.0058 'International Tables Vol C Tables 4.2.6.8 and 6.1.1.4'
Na Na 0.0362 0.0249 'International Tables Vol C Tables 4.2.6.8 and 6.1.1.4'
H H 0.0000 0.0000 'International Tables Vol C Tables 4.2.6.8 and 6.1.1.4'
C C 0.0033 0.0016 'International Tables Vol C Tables 4.2.6.8 and 6.1.1.4'
N N 0.0061 0.0033 'International Tables Vol C Tables 4.2.6.8 and 6.1.1.4'
Si Si 0.0817 0.0704 'International Tables Vol C Tables 4.2.6.8 and 6.1.1.4'
Al Al 0.0645 0.0514 'International Tables Vol C Tables 4.2.6.8 and 6.1.1.4'
B B 0.0013 0.0007 'International Tables Vol C Tables 4.2.6.8 and 6.1.1.4'

loop_
_geom_angle_atom_site_label_1
_geom_angle_atom_site_label_2
_geom_angle_atom_site_label_3
_geom_angle
_geom_angle_site_symmetry_1
_geom_angle_site_symmetry_3
_geom_angle_publ_flag
Be4 O8 As1 118.3(5) . . ?
Be4 O5 Be1 131.8(6) . 7 ?
Be4 O5 As1 131.8(6) . 7 ?
Be1 O5 As1 0.00(11) 7 7 ?
Be3 O4 Be2 121.2(6) . 5 ?
Be3 O4 As2 121.2(6) . 5 ?
Be2 O4 As2 0.00(14) 5 5 ?
Be3 O7 As1 126.9(5) . . ?
As3 O6 Be3 0.0(5) 5 5 ?
As3 O6 As1 136.1(5) 5 . ?
Be3 O6 As1 136.1(5) 5 . ?
Be4 O2 As2 131.2(5) . . ?
Be2 O3 As2 0.00(14) 4_554 4_554 ?
Be2 O3 Be3 128.5(6) 4_554 . ?
As2 O3 Be3 128.5(6) 4_554 . ?
O5 Be4 O2 112.1(5) . . ?
O5 Be4 O8 115.4(5) . . ?
O2 Be4 O8 111.5(5) . . ?
O5 Be4 O9 111.4(6) . . ?
O2 Be4 O9 104.9(5) . . ?
O8 Be4 O9 100.4(5) . . ?
O4 Be3 O6 111.2(5) . 5 ?
O4 Be3 O7 105.8(5) . . ?
O6 Be3 O7 113.3(5) 5 . ?
O4 Be3 O3 112.9(5) . . ?
O6 Be3 O3 100.7(5) 5 . ?
O7 Be3 O3 113.2(5) . . ?
N1 N1 C1 82(10) 5_556 . ?
N1 N1 C1 63(10) 5_556 5_556 ?
C1 N1 C1 115(10) . 5_556 ?
C1 C1 N1 116(8) 6_566 . ?
C1 C1 N1 116(4) 6_566 5_556 ?
N1 C1 N1 35(10) . 5_556 ?
O7 As1 O5 112.9(4) . 7 ?
O7 As1 O6 111.9(4) . . ?
O5 As1 O6 103.0(4) 7 . ?
O7 As1 O8 106.4(4) . . ?
O5 As1 O8 111.1(4) 7 . ?
O6 As1 O8 111.7(4) . . ?
O3 As2 O2 111.8(5) 3 . ?
O3 As2 O4 114.2(5) 3 5 ?
O2 As2 O4 111.6(4) . 5 ?
O3 As2 O1 109.4(5) 3 . ?
O2 As2 O1 104.8(4) . . ?
O4 As2 O1 104.4(4) 5 . ?
O3 As2 As3 90.9(3) 3 5 ?
O2 As2 As3 108.6(3) . 5 ?
O4 As2 As3 28.8(3) 5 5 ?
O1 As2 As3 130.5(3) . 5 ?

loop_
_geom_bond_atom_site_label_1
_geom_bond_atom_site_label_2
_geom_bond_distance
_geom_bond_site_symmetry_2
_geom_bond_publ_flag
O8 Be4 1.660(9) . ?
O8 As1 1.697(9) . ?
O5 Be4 1.573(10) . ?
O5 Be1 1.670(9) 7 ?
O5 As1 1.670(9) 7 ?
O4 Be3 1.623(10) . ?
O4 Be2 1.685(8) 5 ?
O4 As2 1.685(8) 5 ?
O7 Be3 1.618(10) . ?
O7 As1 1.660(8) . ?
O6 As3 1.641(10) 5 ?
O6 Be3 1.641(10) 5 ?
O6 As1 1.687(9) . ?
O9 Be4 1.689(11) . ?
O2 Be4 1.615(10) . ?
O2 As2 1.658(9) . ?
O1 As2 1.732(9) . ?
O3 Be2 1.643(9) 4_554 ?
O3 As2 1.643(9) 4_554 ?
O3 Be3 1.645(10) . ?
Be3 O6 1.641(10) 5 ?
N1 N1 0.8(5) 5_556 ?
N1 C1 1.32(15) . ?
N1 C1 1.46(9) 5_556 ?
C1 C1 1.34(7) 6_566 ?
C1 N1 1.46(9) 5_556 ?
As1 O5 1.670(9) 7 ?
As2 O3 1.643(9) 3 ?
As2 O4 1.685(8) 5 ?
As2 As3 2.882(5) 5 ?
